data_4117655
loop_
_publ_author_name
'Rebekka S. Klausen'
'Jonathan R. Widawsky'
'Michael L. Steigerwald'
'Latha Venkataraman'
'Colin Nuckolls'

_publ_section_title
;
 Conductive Molecular Silicon
;
_journal_name_full 'Journal of the American Chemical Society'
_journal_page_first 4541
_journal_page_last 4544
_journal_paper_doi 10.1021/ja211677q
_journal_volume 134
_journal_year 2012
_chemical_formula_moiety 'C22 H38 S2 Si4'
_chemical_formula_sum 'C22 H38 S2 Si4'
_chemical_formula_weight 479.00
_chemical_name_systematic
; 
 ? 
;
_space_group_IT_number 14
_symmetry_cell_setting monoclinic
_symmetry_space_group_name_Hall '-P 2ybc'
_symmetry_space_group_name_H-M 'P 1 21/c 1'
_atom_sites_solution_hydrogens geom
_atom_sites_solution_primary direct
_atom_sites_solution_secondary difmap
_audit_creation_method SHELXL-97
_cell_angle_alpha 90.00
_cell_angle_beta 90.257(4)
_cell_angle_gamma 90.00
_cell_formula_units_Z 2
_cell_length_a 12.5452(9)
_cell_length_b 7.8373(6)
_cell_length_c 14.285(1)
_cell_measurement_reflns_used 7596
_cell_measurement_temperature 296(2)
_cell_measurement_theta_max 70.80
_cell_measurement_theta_min 3.52
_cell_volume 1404.49(18)
_computing_cell_refinement 'APEX 2'
_computing_data_collection 'APEX 2 (Bruker, 2006)'
_computing_data_reduction 'SAINT (Bruker, 2005)'
_computing_molecular_graphics SHELXTL
_computing_publication_material SHELXTL
_computing_structure_refinement SHELXTL
_computing_structure_solution 'SHELXTL (Sheldrick, 2008b)'
_diffrn_ambient_temperature 296(2)
_diffrn_measured_fraction_theta_full 0.916
_diffrn_measured_fraction_theta_max 0.916
_diffrn_measurement_device_type 'Bruker SMART CCD Apex-II area-detector'
_diffrn_measurement_method '\f and \w'
_diffrn_radiation_monochromator graphite
_diffrn_radiation_source 'fine-focus sealed tube'
_diffrn_radiation_type CuK\a
_diffrn_radiation_wavelength 1.54178
_diffrn_reflns_av_R_equivalents 0.036
_diffrn_reflns_av_sigmaI/netI 0.025
_diffrn_reflns_limit_h_max 14
_diffrn_reflns_limit_h_min -14
_diffrn_reflns_limit_k_max 8
_diffrn_reflns_limit_k_min -9
_diffrn_reflns_limit_l_max 17
_diffrn_reflns_limit_l_min -16
_diffrn_reflns_number 12705
_diffrn_reflns_theta_full 71.29
_diffrn_reflns_theta_max 71.29
_diffrn_reflns_theta_min 3.52
_diffrn_standards_decay_% 0
_diffrn_standards_number 0
_exptl_absorpt_coefficient_mu 3.392
_exptl_absorpt_correction_T_max 0.686
_exptl_absorpt_correction_T_min 0.382
_exptl_absorpt_correction_type numerical
_exptl_absorpt_process_details 'SADABS (Sheldrick, 2008a)'
_exptl_crystal_colour colourless
_exptl_crystal_density_diffrn 1.133
_exptl_crystal_description plate
_exptl_crystal_F_000 516
_exptl_crystal_size_max 0.35
_exptl_crystal_size_mid 0.24
_exptl_crystal_size_min 0.12
_refine_diff_density_max 0.21
_refine_diff_density_min -0.18
_refine_diff_density_rms 0.05
_refine_ls_extinction_method 'SHELXTL (Sheldrick, 2008b)'
_refine_ls_goodness_of_fit_ref 1.05
_refine_ls_hydrogen_treatment constr
_refine_ls_matrix_type full
_refine_ls_number_parameters 132
_refine_ls_number_reflns 2502
_refine_ls_number_restraints 0
_refine_ls_restrained_S_all 1.05
_refine_ls_R_factor_all 0.047
_refine_ls_R_factor_gt 0.038
_refine_ls_shift/su_max 0.00
_refine_ls_shift/su_mean 0.00
_refine_ls_structure_factor_coef Fsqd
_refine_ls_weighting_details 'calc w=1/[\s^2^(Fo^2^)+(0.0656P)^2^+0.1373P] where P=(Fo^2^+2Fc^2^)/3'
_refine_ls_weighting_scheme calc
_refine_ls_wR_factor_gt 0.101
_refine_ls_wR_factor_ref 0.108
_reflns_number_gt 2087
_reflns_number_total 2502
_reflns_threshold_expression I>2\s(I)
_cod_data_source_file ja211677q_si_003.cif
_cod_data_source_block 111711ral_columbia_7_0m
_cod_original_sg_symbol_H-M 'P 21/c'
_cod_database_code 4117655

loop_
_symmetry_equiv_pos_as_xyz
'x, y, z'
'-x, y+1/2, -z+1/2'
'-x, -y, -z'
'x, -y-1/2, z-1/2'

loop_
_atom_site_label
_atom_site_type_symbol
_atom_site_fract_x
_atom_site_fract_y
_atom_site_fract_z
_atom_site_U_iso_or_equiv
_atom_site_adp_type
_atom_site_occupancy
_atom_site_symmetry_multiplicity
_atom_site_calc_flag
_atom_site_refinement_flags
Si1 Si 0.82279(4) -0.02343(7) 0.35829(4) 0.05146(18) Uani 1 1 d .
Si2 Si 0.91494(4) 0.06097(7) 0.49427(4) 0.04807(18) Uani 1 1 d .
S1 S 0.37620(5) 0.38520(9) 0.38871(5) 0.0785(2) Uani 1 1 d .
C1 C 0.49951(15) 0.2814(3) 0.37324(13) 0.0561(5) Uani 1 1 d .
C2 C 0.50193(17) 0.1071(3) 0.38638(17) 0.0672(6) Uani 1 1 d .
H2 H 0.4390 0.0494 0.3996 0.081 Uiso 1 1 calc R
C3 C 0.59580(16) 0.0174(3) 0.38020(16) 0.0630(6) Uani 1 1 d .
H3 H 0.5947 -0.0999 0.3900 0.076 Uiso 1 1 calc R
C4 C 0.69247(15) 0.0960(2) 0.35984(13) 0.0512(5) Uani 1 1 d .
C5 C 0.68747(16) 0.2711(3) 0.34467(15) 0.0604(5) Uani 1 1 d .
H5 H 0.7500 0.3286 0.3298 0.073 Uiso 1 1 calc R
C6 C 0.59401(16) 0.3636(3) 0.35070(15) 0.0615(5) Uani 1 1 d .
H6 H 0.5944 0.4806 0.3397 0.074 Uiso 1 1 calc R
C7 C 0.4077(2) 0.6063(3) 0.38460(18) 0.0813(7) Uani 1 1 d .
H7A H 0.4640 0.6304 0.4284 0.122 Uiso 1 1 calc R
H7B H 0.3458 0.6718 0.4006 0.122 Uiso 1 1 calc R
H7C H 0.4304 0.6359 0.3226 0.122 Uiso 1 1 calc R
C8 C 0.79637(19) -0.2580(3) 0.35621(17) 0.0738(6) Uani 1 1 d .
H8A H 0.7626 -0.2914 0.4135 0.111 Uiso 1 1 calc R
H8B H 0.8625 -0.3184 0.3497 0.111 Uiso 1 1 calc R
H8C H 0.7505 -0.2848 0.3043 0.111 Uiso 1 1 calc R
C9 C 0.89817(19) 0.0370(4) 0.25001(17) 0.0809(7) Uani 1 1 d .
H9A H 0.8569 0.0072 0.1957 0.121 Uiso 1 1 calc R
H9B H 0.9649 -0.0231 0.2488 0.121 Uiso 1 1 calc R
H9C H 0.9113 0.1576 0.2502 0.121 Uiso 1 1 calc R
C10 C 0.83182(18) -0.0017(3) 0.59867(16) 0.0760(7) Uani 1 1 d .
H10A H 0.8639 0.0427 0.6547 0.114 Uiso 1 1 calc R
H10B H 0.8280 -0.1238 0.6026 0.114 Uiso 1 1 calc R
H10C H 0.7613 0.0442 0.5917 0.114 Uiso 1 1 calc R
C11 C 0.9281(2) 0.3001(3) 0.49226(18) 0.0763(7) Uani 1 1 d .
H11A H 0.8585 0.3508 0.4899 0.114 Uiso 1 1 calc R
H11B H 0.9679 0.3339 0.4381 0.114 Uiso 1 1 calc R
H11C H 0.9646 0.3375 0.5478 0.114 Uiso 1 1 calc R

loop_
_atom_site_aniso_label
_atom_site_aniso_U_11
_atom_site_aniso_U_22
_atom_site_aniso_U_33
_atom_site_aniso_U_23
_atom_site_aniso_U_13
_atom_site_aniso_U_12
Si1 0.0499(3) 0.0515(3) 0.0529(3) 0.0001(2) -0.0026(2) -0.0049(2)
Si2 0.0456(3) 0.0454(3) 0.0532(3) -0.0007(2) -0.0013(2) -0.0051(2)
S1 0.0548(3) 0.0844(5) 0.0962(5) 0.0049(3) 0.0013(3) 0.0052(3)
C1 0.0503(11) 0.0662(14) 0.0516(11) 0.0015(9) -0.0067(9) -0.0036(9)
C2 0.0508(12) 0.0682(15) 0.0827(15) 0.0103(11) 0.0015(11) -0.0138(10)
C3 0.0584(12) 0.0541(13) 0.0764(14) 0.0095(10) -0.0016(11) -0.0092(9)
C4 0.0498(10) 0.0532(12) 0.0505(10) 0.0016(8) -0.0058(8) -0.0072(8)
C5 0.0488(11) 0.0586(13) 0.0739(13) 0.0063(10) -0.0029(10) -0.0113(9)
C6 0.0593(12) 0.0520(12) 0.0731(13) 0.0053(10) -0.0049(10) -0.0060(9)
C7 0.0824(17) 0.0795(17) 0.0818(17) -0.0026(13) -0.0054(13) 0.0163(13)
C8 0.0759(15) 0.0575(14) 0.0879(16) -0.0103(12) -0.0098(13) -0.0060(11)
C9 0.0699(15) 0.106(2) 0.0665(14) 0.0087(13) 0.0065(12) -0.0028(14)
C10 0.0638(14) 0.0964(19) 0.0679(14) -0.0001(13) 0.0126(11) -0.0073(13)
C11 0.0855(16) 0.0511(14) 0.0922(17) -0.0065(12) -0.0162(14) -0.0031(11)

loop_
_atom_type_symbol
_atom_type_description
_atom_type_scat_dispersion_real
_atom_type_scat_dispersion_imag
_atom_type_scat_source
C C 0.0181 0.0091 'International Tables Vol C Tables 4.2.6.8 and 6.1.1.4'
H H 0.0000 0.0000 'International Tables Vol C Tables 4.2.6.8 and 6.1.1.4'
Si Si 0.2541 0.3302 'International Tables Vol C Tables 4.2.6.8 and 6.1.1.4'
S S 0.3331 0.5567 'International Tables Vol C Tables 4.2.6.8 and 6.1.1.4'

loop_
_geom_angle_atom_site_label_1
_geom_angle_atom_site_label_2
_geom_angle_atom_site_label_3
_geom_angle
_geom_angle_site_symmetry_1
_geom_angle_site_symmetry_3
C8 Si1 C9 108.97(12) . .
C8 Si1 C4 109.58(10) . .
C9 Si1 C4 108.95(10) . .
C8 Si1 Si2 112.12(8) . .
C9 Si1 Si2 111.24(8) . .
C4 Si1 Si2 105.90(6) . .
C11 Si2 C10 108.64(12) . .
C11 Si2 Si2 109.11(8) . 3_756
C10 Si2 Si2 110.17(8) . 3_756
C11 Si2 Si1 108.09(8) . .
C10 Si2 Si1 107.95(8) . .
Si2 Si2 Si1 112.79(4) 3_756 .
C1 S1 C7 104.48(11) . .
C2 C1 C6 118.2(2) . .
C2 C1 S1 117.32(16) . .
C6 C1 S1 124.43(17) . .
C3 C2 C1 121.07(19) . .
C3 C2 H2 119.5 . .
C1 C2 H2 119.5 . .
C2 C3 C4 122.3(2) . .
C2 C3 H3 118.8 . .
C4 C3 H3 118.8 . .
C5 C4 C3 115.49(19) . .
C5 C4 Si1 121.80(14) . .
C3 C4 Si1 122.66(16) . .
C6 C5 C4 123.09(19) . .
C6 C5 H5 118.5 . .
C4 C5 H5 118.5 . .
C5 C6 C1 119.8(2) . .
C5 C6 H6 120.1 . .
C1 C6 H6 120.1 . .
S1 C7 H7A 109.5 . .
S1 C7 H7B 109.5 . .
H7A C7 H7B 109.5 . .
S1 C7 H7C 109.5 . .
H7A C7 H7C 109.5 . .
H7B C7 H7C 109.5 . .
Si1 C8 H8A 109.5 . .
Si1 C8 H8B 109.5 . .
H8A C8 H8B 109.5 . .
Si1 C8 H8C 109.5 . .
H8A C8 H8C 109.5 . .
H8B C8 H8C 109.5 . .
Si1 C9 H9A 109.5 . .
Si1 C9 H9B 109.5 . .
H9A C9 H9B 109.5 . .
Si1 C9 H9C 109.5 . .
H9A C9 H9C 109.5 . .
H9B C9 H9C 109.5 . .
Si2 C10 H10A 109.5 . .
Si2 C10 H10B 109.5 . .
H10A C10 H10B 109.5 . .
Si2 C10 H10C 109.5 . .
H10A C10 H10C 109.5 . .
H10B C10 H10C 109.5 . .
Si2 C11 H11A 109.5 . .
Si2 C11 H11B 109.5 . .
H11A C11 H11B 109.5 . .
Si2 C11 H11C 109.5 . .
H11A C11 H11C 109.5 . .
H11B C11 H11C 109.5 . .

loop_
_geom_bond_atom_site_label_1
_geom_bond_atom_site_label_2
_geom_bond_distance
_geom_bond_site_symmetry_2
Si1 C8 1.869(2) .
Si1 C9 1.877(2) .
Si1 C4 1.884(2) .
Si1 Si2 2.3509(7) .
Si2 C11 1.881(2) .
Si2 C10 1.889(2) .
Si2 Si2 2.3434(10) 3_756
S1 C1 1.763(2) .
S1 C7 1.778(3) .
C1 C2 1.379(3) .
C1 C6 1.389(3) .
C2 C3 1.375(3) .
C2 H2 0.9300 .
C3 C4 1.392(3) .
C3 H3 0.9300 .
C4 C5 1.390(3) .
C5 C6 1.382(3) .
C5 H5 0.9300 .
C6 H6 0.9300 .
C7 H7A 0.9600 .
C7 H7B 0.9600 .
C7 H7C 0.9600 .
C8 H8A 0.9600 .
C8 H8B 0.9600 .
C8 H8C 0.9600 .
C9 H9A 0.9600 .
C9 H9B 0.9600 .
C9 H9C 0.9600 .
C10 H10A 0.9600 .
C10 H10B 0.9600 .
C10 H10C 0.9600 .
C11 H11A 0.9600 .
C11 H11B 0.9600 .
C11 H11C 0.9600 .

loop_
_geom_torsion_atom_site_label_1
_geom_torsion_atom_site_label_2
_geom_torsion_atom_site_label_3
_geom_torsion_atom_site_label_4
_geom_torsion
_geom_torsion_site_symmetry_4
C8 Si1 Si2 C11 -176.04(12) .
C9 Si1 Si2 C11 61.66(13) .
C4 Si1 Si2 C11 -56.57(11) .
C8 Si1 Si2 C10 -58.71(13) .
C9 Si1 Si2 C10 178.99(12) .
C4 Si1 Si2 C10 60.76(11) .
C8 Si1 Si2 Si2 63.24(9) 3_756
C9 Si1 Si2 Si2 -59.06(10) 3_756
C4 Si1 Si2 Si2 -177.29(7) 3_756
C7 S1 C1 C2 171.15(17) .
C7 S1 C1 C6 -7.5(2) .
C6 C1 C2 C3 1.9(3) .
S1 C1 C2 C3 -176.80(18) .
C1 C2 C3 C4 -0.5(4) .
C2 C3 C4 C5 -1.0(3) .
C2 C3 C4 Si1 176.25(18) .
C8 Si1 C4 C5 -168.28(17) .
C9 Si1 C4 C5 -49.15(19) .
Si2 Si1 C4 C5 70.59(17) .
C8 Si1 C4 C3 14.6(2) .
C9 Si1 C4 C3 133.78(18) .
Si2 Si1 C4 C3 -106.48(17) .
C3 C4 C5 C6 1.1(3) .
Si1 C4 C5 C6 -176.16(17) .
C4 C5 C6 C1 0.3(3) .
C2 C1 C6 C5 -1.8(3) .
S1 C1 C6 C5 176.83(16) .
